data_9017670
loop_
_publ_author_name
'Grey, I. E.'
'Mumme, W. G.'
'Price, J. R.'
'Mills, S. J.'
'Macrae, C. M.'
'Favreau, G.'

_publ_section_title
;
 BaCu ordering in bariopharmacoalumite-Q2a2b2c from Cap Garonne, France
;
_journal_name_full 'Mineralogical Magazine'
_journal_page_first 851
_journal_page_last 860
_journal_volume 78
_journal_year 2014
_chemical_compound_source 'South mine, Cap Garonne, France'
_chemical_formula_sum 'Al16.66 As11.34 Ba1.96 Cu0.4 H61.38 O87.09'
_chemical_name_mineral Bariopharmacoalumite
_space_group_IT_number 121
_space_group_name_Hall 'I -4 2'
_space_group_name_H-M_alt 'I -4 2 m'
_symmetry_space_group_name_H-M 'I -4 2 m'
_cell_angle_alpha 90
_cell_angle_beta 90
_cell_angle_gamma 90
_cell_formula_units_Z 2
_cell_length_a 15.405
_cell_length_b 15.405
_cell_length_c 15.553
_cell_volume 3690.945
_database_code_amcsd 0020526
_exptl_crystal_density_diffrn 2.743
_cod_data_source_file inputs/fixed/downloads/18/18577.cif
_cod_data_source_block 18577
_cod_original_formula_sum 'Ba1.96 Cu.4 As11.34 Al16.66 O87.09 H61.38'
_cod_database_code 9017670

loop_
_space_group_symop_operation_xyz
x,y,z
1/2+x,1/2+y,1/2+z
-y,-x,z
1/2-y,1/2-x,1/2+z
y,-x,-z
1/2+y,1/2-x,1/2-z
-x,y,-z
1/2-x,1/2+y,1/2-z
-x,-y,z
1/2-x,1/2-y,1/2+z
y,x,z
1/2+y,1/2+x,1/2+z
-y,x,-z
1/2-y,1/2+x,1/2-z
x,-y,-z
1/2+x,1/2-y,1/2-z

loop_
_atom_site_aniso_label
_atom_site_aniso_U_11
_atom_site_aniso_U_22
_atom_site_aniso_U_33
_atom_site_aniso_U_12
_atom_site_aniso_U_13
_atom_site_aniso_U_23
Ba1 0.01540 0.01540 0.02380 -0.00050 0.00000 0.00000
As1 0.02350 0.02350 0.01980 -0.01470 -0.00320 -0.00320
Al1 0.02350 0.02350 0.01980 -0.01470 -0.00320 -0.00320
As2 0.01480 0.02200 0.02510 0.00100 0.00030 -0.00040
Al2 0.01480 0.02200 0.02510 0.00100 0.00030 -0.00040
Al3 0.01750 0.01750 0.02300 -0.00100 0.00160 0.00160
Al4 0.01570 0.01390 0.02780 0.00070 -0.00050 -0.00110
Al5 0.01620 0.01620 0.02600 -0.00060 0.00360 0.00360
O1A 0.02900 0.02900 0.02900 -0.02000 0.00400 0.00400
O1B 0.02900 0.01900 0.02800 0.00600 0.00000 -0.00500
O1C 0.03500 0.03500 0.02300 -0.02400 0.00000 0.00000
O2A 0.02600 0.01800 0.02300 0.00100 -0.00200 0.00200
O2B 0.02900 0.02200 0.03600 0.00500 -0.00700 0.00000
O2C 0.03500 0.01900 0.03100 0.00500 -0.01300 0.00100
O2D 0.03200 0.01600 0.03400 0.00100 -0.00900 0.00200
O-H3A 0.01900 0.01900 0.01900 -0.00400 0.00300 0.00300
O-H3B 0.02100 0.01300 0.03000 -0.00400 -0.00100 -0.00100
O-H3C 0.02700 0.02700 0.02600 -0.00300 0.00300 0.00300

loop_
_atom_site_label
_atom_site_fract_x
_atom_site_fract_y
_atom_site_fract_z
_atom_site_occupancy
_atom_site_U_iso_or_equiv
_atom_site_type_symbol
_atom_site_attached_hydrogens
Ba1 0.00000 0.00000 0.25014 0.81200 0.01820 Ba 0
Ba2 0.25250 0.50000 0.00000 0.04200 0.06000 Ba 0
Ba3 0.25200 0.50000 0.50000 0.04200 0.06000 Ba 0
Cu 0.50000 0.00000 0.36370 0.10000 0.07300 Cu 0
As1 0.24522 0.24522 -0.00060 0.94500 0.02230 As 0
Al1 0.24522 0.24522 -0.00060 0.05500 0.02230 Al 0
As2 0.00045 0.25021 0.25502 0.94500 0.02070 As 0
Al2 0.00045 0.25021 0.25502 0.05500 0.02070 Al 0
Al3 0.32120 0.32120 0.31690 1.00000 0.01930 Al 0
Al4 0.81870 0.32230 0.32030 1.00000 0.01920 Al 0
Al5 0.81750 0.81750 0.32220 1.00000 0.01940 Al 0
O1A 0.31790 0.31790 0.43580 1.00000 0.02900 O 0
O1B 0.80910 0.31900 0.43860 1.00000 0.02540 O 0
O1C 0.81040 0.81040 0.43990 1.00000 0.03100 O 0
O2A 0.31820 0.43990 0.30590 1.00000 0.02250 O 0
O2B 0.81460 0.44010 0.30940 1.00000 0.02900 O 0
O2C 0.31380 0.93860 0.31780 1.00000 0.02850 O 0
O2D 0.81440 0.93680 0.31650 1.00000 0.02710 O 0
O-H3A 0.19190 0.19190 0.19560 1.00000 0.01900 O 1
O-H3B 0.69460 0.19280 0.19250 1.00000 0.02110 O 1
O-H3C 0.69460 0.69460 0.18940 1.00000 0.02700 O 1
O4 0.50000 0.00000 0.25000 0.10000 0.07300 O 0
O5 0.50000 0.00000 0.50000 0.10000 0.07300 O 0
Wat1A 0.08470 0.08470 0.61330 1.00000 0.03400 O 2
Wat1B 0.58440 0.58440 0.61530 1.00000 0.03100 O 2
Wat1C 0.57890 0.13920 0.57210 0.54000 0.06900 O 2
Wat1D 0.57700 0.09000 0.61800 0.46000 0.06900 O 2
Wat2A 0.30770 0.50000 0.00000 0.81000 0.03020 O 2
Wat2B 0.30940 0.50000 0.50000 0.81000 0.03020 O 2
Wat3 0.00000 0.00000 0.00000 0.21000 0.06000 O 2

loop_
_cod_changelog_entry_id
_cod_changelog_entry_author
_cod_changelog_entry_date
_cod_changelog_entry_text
1
;cod-tools version 3.8.0
Id: cif_guess_AMCSD_atom_types 9574 2023-05-10 09:00:05Z saulius
;
2023-05-10T18:58:33+03:00
;Derived atom types and hydrogen counts
from atom names that follow the AMCSD naming convention
(Wat == water, O-H == hydroxyl).
;

loop_
_cod_related_entry_id
_cod_related_entry_database
_cod_related_entry_code
1 AMCSD 0020526
